data_7249527
loop_
_publ_author_name
'Zhang, Guoqiang'
'Pan, Rongkai'
'Liu, Shenggui'
'Chen, Huihui'

_publ_section_title
;
 Synthesis, crystal structures and luminescence properties of Zn(ii) and
 Cd(ii) coordination compounds assembled from flexible bis(quinolyl)
 ligands with symmetrical spacers: the influence of coordinated anions
;
_journal_issue 46
_journal_name_full CrystEngComm
_journal_page_first 6627
_journal_page_last 6639
_journal_paper_doi 10.1039/D4CE00768A
_journal_volume 26
_journal_year 2024
_chemical_formula_moiety 'C42 H30 Cl4 N12 S2 Zn3, 3(C3 H7 N O), 2(H2 O)'
_chemical_formula_sum 'C51 H55 Cl4 N15 O5 S2 Zn3'
_chemical_formula_weight 1360.13
_space_group_crystal_system monoclinic
_space_group_IT_number 14
_space_group_name_Hall '-P 2yn'
_space_group_name_H-M_alt 'P 1 21/n 1'
_atom_sites_solution_hydrogens mixed
_atom_sites_solution_primary dual
_atom_sites_solution_secondary difmap
_audit_block_doi 10.5517/ccdc.csd.cc2jct0r
_audit_creation_date 2024-05-09
_audit_creation_method
;
Olex2 1.5
(compiled 2024.02.16 svn.r378c4104 for OlexSys, GUI svn.r6928)
;
_audit_update_record
;
2024-05-21 deposited with the CCDC.	2024-10-29 downloaded from the CCDC.
;
_cell_angle_alpha 90
_cell_angle_beta 100.6452(14)
_cell_angle_gamma 90
_cell_formula_units_Z 4
_cell_length_a 13.6636(5)
_cell_length_b 23.7116(11)
_cell_length_c 18.9480(9)
_cell_measurement_reflns_used 4140
_cell_measurement_temperature 302.00(10)
_cell_measurement_theta_max 21.759
_cell_measurement_theta_min 2.188
_cell_volume 6033.2(5)
_computing_cell_refinement 'SAINT V8.40B (?, 2016)'
_computing_data_collection 'Bruker D8 Venture diffractometer'
_computing_data_reduction 'SAINT V8.40B (?, 2016)'
_computing_molecular_graphics 'Olex2 1.5 (Dolomanov et al., 2009)'
_computing_publication_material 'Olex2 1.5 (Dolomanov et al., 2009)'
_computing_structure_refinement 'SHELXL 2019/3 (Sheldrick, 2015)'
_computing_structure_solution 'SHELXT  (Sheldrick, 2015)'
_diffrn_ambient_temperature 302.00(10)
_diffrn_detector 'CCD area detector'
_diffrn_detector_area_resol_mean 7.9
_diffrn_detector_type 'CCD area detector'
_diffrn_measured_fraction_theta_full 0.999
_diffrn_measured_fraction_theta_max 0.999
_diffrn_measurement_device 'three-circle diffractometer'
_diffrn_measurement_device_type 'Bruker D8 Venture 296K'
_diffrn_measurement_method 'phi and omega scans'
_diffrn_radiation_monochromator graphite
_diffrn_radiation_probe x-ray
_diffrn_radiation_type MoK\a
_diffrn_radiation_wavelength 0.71073
_diffrn_reflns_av_R_equivalents 0.1468
_diffrn_reflns_av_unetI/netI 0.0814
_diffrn_reflns_Laue_measured_fraction_full 0.999
_diffrn_reflns_Laue_measured_fraction_max 0.999
_diffrn_reflns_limit_h_max 16
_diffrn_reflns_limit_h_min -14
_diffrn_reflns_limit_k_max 28
_diffrn_reflns_limit_k_min -28
_diffrn_reflns_limit_l_max 22
_diffrn_reflns_limit_l_min -22
_diffrn_reflns_number 74449
_diffrn_reflns_point_group_measured_fraction_full 0.999
_diffrn_reflns_point_group_measured_fraction_max 0.999
_diffrn_reflns_theta_full 24.999
_diffrn_reflns_theta_max 24.999
_diffrn_reflns_theta_min 1.903
_diffrn_source 'sealed X-ray tube'
_diffrn_source_current 1.4
_diffrn_source_power 0.07
_diffrn_source_target Mo
_diffrn_source_voltage 50.0
_exptl_absorpt_coefficient_mu 1.487
_exptl_absorpt_correction_T_max 0.7456
_exptl_absorpt_correction_T_min 0.6699
_exptl_absorpt_correction_type multi-scan
_exptl_absorpt_process_details
;
SADABS-2016/2 (Bruker,2016/2) was used for absorption correction.
wR2(int) was 0.1192 before and 0.0810 after correction.
The Ratio of minimum to maximum transmission is 0.8985.
The \l/2 correction factor is Not present.
;
_exptl_crystal_colour 'clear brownish brown'
_exptl_crystal_colour_lustre clear
_exptl_crystal_colour_modifier brownish
_exptl_crystal_colour_primary brown
_exptl_crystal_density_diffrn 1.497
_exptl_crystal_description block
_exptl_crystal_F_000 2784
_exptl_crystal_size_max 0.15
_exptl_crystal_size_mid 0.11
_exptl_crystal_size_min 0.1
_refine_diff_density_max 0.421
_refine_diff_density_min -0.466
_refine_diff_density_rms 0.084
_refine_ls_extinction_method none
_refine_ls_goodness_of_fit_ref 1.024
_refine_ls_hydrogen_treatment constr
_refine_ls_matrix_type full
_refine_ls_number_parameters 817
_refine_ls_number_reflns 10614
_refine_ls_number_restraints 227
_refine_ls_restrained_S_all 1.018
_refine_ls_R_factor_all 0.1024
_refine_ls_R_factor_gt 0.0506
_refine_ls_shift/su_max 0.001
_refine_ls_shift/su_mean 0.000
_refine_ls_structure_factor_coef Fsqd
_refine_ls_weighting_details 'w=1/[\s^2^(Fo^2^)+(0.0328P)^2^+8.0464P] where P=(Fo^2^+2Fc^2^)/3'
_refine_ls_weighting_scheme calc
_refine_ls_wR_factor_gt 0.0970
_refine_ls_wR_factor_ref 0.1235
_reflns_Friedel_coverage 0.000
_reflns_number_gt 6465
_reflns_number_total 10614
_reflns_threshold_expression 'I > 2\s(I)'
_cod_data_source_file d4ce00768a2.cif
_cod_data_source_block 2335044
_cod_depositor_comments 'Adding full bibliography for 7249521--7249527.cif.'
_cod_database_code 7249527
_shelx_shelxl_version_number 2019/3
_shelx_space_group_comment
;
The symmetry employed for this shelxl refinement is uniquely defined
by the following loop, which should always be used as a source of
symmetry information in preference to the above space-group names.
They are only intended as comments.
;
_shelx_estimated_absorpt_t_max 0.866
_shelx_estimated_absorpt_t_min 0.808
_olex2_refinement_description
;
1. Restrained planarity
 C46A, N14A, C48A, C47A
 with sigma of 0.1
2. Uiso/Uaniso restraints and constraints
N13 \\sim C43 \\sim C44 \\sim C45 \\sim O1 \\sim C43A \\sim C44A \\sim C45A
\\sim O1A: within 2A with sigma of 0.01 and sigma for terminal atoms of 0.02
within 2A
C46 \\sim C47 \\sim C48 \\sim N14 \\sim O2 \\sim C46A \\sim C47A \\sim C48A
\\sim N14A \\sim O2A: within 2A with sigma of 0.01 and sigma for terminal atoms
of 0.02 within 2A
3. Same fragment restrains
{C46A, C47A, C48A, N14A, O2A} sigma for 1-2: 0.01, 1-3: 0.02
as in
{C46, C47, C48, N14, O2}
{N13, C43A, C44A, C45A, O1A} sigma for 1-2: 0.01, 1-3: 0.02
as in
{N13, C43, C44, C45, O1}
4. Others
 Sof(C43A)=Sof(H43D)=Sof(H43E)=Sof(H43F)=Sof(C44A)=Sof(H44D)=Sof(H44E)=
 Sof(H44F)=Sof(C45A)=Sof(H45A)=Sof(O1A)=1-FVAR(1)
 Sof(C43)=Sof(H43A)=Sof(H43B)=Sof(H43C)=Sof(C44)=Sof(H44A)=Sof(H44B)=Sof(H44C)=
 Sof(C45)=Sof(H45)=Sof(O1)=FVAR(1)
 Sof(C46A)=Sof(H46D)=Sof(H46E)=Sof(H46F)=Sof(C47A)=Sof(H47D)=Sof(H47E)=
 Sof(H47F)=Sof(C48A)=Sof(H48A)=Sof(N14A)=Sof(O2A)=1-FVAR(2)
 Sof(C46)=Sof(H46A)=Sof(H46B)=Sof(H46C)=Sof(C47)=Sof(H47A)=Sof(H47B)=Sof(H47C)=
 Sof(C48)=Sof(H48)=Sof(N14)=Sof(O2)=FVAR(2)
5.a Riding coordinates:
 O4(H4A,H4B)
5.b Free rotating group:
 O5(H5A,H5B)
5.c Aromatic/amide H refined with riding coordinates:
 C2(H2), C3(H3), C5(H5), C6(H6), C7(H7), C8(H8), C10(H10), C12(H12), C14(H14),
 C15(H15), C17(H17), C18(H18), C19(H19), C20(H20), C23(H23), C24(H24), C26(H26),
  C27(H27), C28(H28), C29(H29), C31(H31), C33(H33), C35(H35), C36(H36),
 C38(H38), C39(H39), C40(H40), C41(H41), N4(H4), N10(H10A), C51(H51), C45(H45),
 C48(H48), C48A(H48A), C45A(H45A)
5.d Idealised Me refined as rotating group:
 C49(H49A,H49B,H49C), C50(H50A,H50B,H50C), C43(H43A,H43B,H43C), C44(H44A,H44B,
 H44C), C46(H46A,H46B,H46C), C47(H47A,H47B,H47C), C46A(H46D,H46E,H46F),
 C47A(H47D,H47E,H47F), C43A(H43D,H43E,H43F), C44A(H44D,H44E,H44F)
;
_olex2_submission_special_instructions 'No special instructions were received'

loop_
_space_group_symop_operation_xyz
'x, y, z'
'-x+1/2, y+1/2, -z+1/2'
'-x, -y, -z'
'x-1/2, -y-1/2, z-1/2'

loop_
_atom_site_label
_atom_site_type_symbol
_atom_site_fract_x
_atom_site_fract_y
_atom_site_fract_z
_atom_site_U_iso_or_equiv
_atom_site_adp_type
_atom_site_occupancy
_atom_site_site_symmetry_order
_atom_site_calc_flag
_atom_site_refinement_flags_posn
_atom_site_refinement_flags_adp
_atom_site_refinement_flags_occupancy
_atom_site_disorder_assembly
_atom_site_disorder_group
C1 C 0.5084(4) 0.6821(2) 0.2278(3) 0.0400(13) Uani 1 1 d . . . . .
C2 C 0.4897(5) 0.7396(3) 0.2150(3) 0.0577(17) Uani 1 1 d . . . . .
H2 H 0.540880 0.763879 0.208590 0.069 Uiso 1 1 calc R U . . .
C3 C 0.3961(5) 0.7594(3) 0.2120(4) 0.0615(18) Uani 1 1 d . . . . .
H3 H 0.382300 0.797347 0.202680 0.074 Uiso 1 1 calc R U . . .
C4 C 0.3198(4) 0.7226(2) 0.2230(3) 0.0488(15) Uani 1 1 d . . . . .
C5 C 0.2219(5) 0.7398(3) 0.2224(4) 0.0643(19) Uani 1 1 d . . . . .
H5 H 0.204871 0.777364 0.212552 0.077 Uiso 1 1 calc R U . . .
C6 C 0.1517(5) 0.7037(3) 0.2356(4) 0.0643(19) Uani 1 1 d . . . . .
H6 H 0.087365 0.716505 0.235663 0.077 Uiso 1 1 calc R U . . .
C7 C 0.1756(4) 0.6468(3) 0.2492(3) 0.0578(17) Uani 1 1 d . . . . .
H7 H 0.126911 0.621873 0.258334 0.069 Uiso 1 1 calc R U . . .
C8 C 0.2697(4) 0.6278(3) 0.2493(3) 0.0507(15) Uani 1 1 d . . . . .
H8 H 0.284721 0.589848 0.257901 0.061 Uiso 1 1 calc R U . . .
C9 C 0.3448(4) 0.6654(2) 0.2362(3) 0.0405(13) Uani 1 1 d . . . . .
C10 C 0.6069(4) 0.6591(2) 0.2263(3) 0.0428(14) Uani 1 1 d . . . . .
H10 H 0.659744 0.682475 0.221171 0.051 Uiso 1 1 calc R U . . .
C11 C 0.7095(4) 0.5269(2) 0.2295(3) 0.0363(13) Uani 1 1 d . . . . .
C12 C 0.9263(4) 0.5150(3) 0.1547(3) 0.0463(14) Uani 1 1 d . . . . .
H12 H 0.941293 0.476766 0.158155 0.056 Uiso 1 1 calc R U . . .
C13 C 0.9845(4) 0.5551(3) 0.1203(3) 0.0475(15) Uani 1 1 d . . . . .
C14 C 1.0665(5) 0.5352(3) 0.0926(4) 0.073(2) Uani 1 1 d . . . . .
H14 H 1.084001 0.497238 0.095540 0.087 Uiso 1 1 calc R U . . .
C15 C 1.1193(5) 0.5733(3) 0.0612(4) 0.084(2) Uani 1 1 d . . . . .
H15 H 1.173279 0.561077 0.041641 0.100 Uiso 1 1 calc R U . . .
C16 C 1.0941(5) 0.6298(3) 0.0579(4) 0.069(2) Uani 1 1 d . . . . .
C17 C 1.1490(6) 0.6720(4) 0.0289(5) 0.099(3) Uani 1 1 d . . . . .
H17 H 1.204265 0.661996 0.009383 0.119 Uiso 1 1 calc R U . . .
C18 C 1.1207(7) 0.7271(4) 0.0297(5) 0.107(3) Uani 1 1 d . . . . .
H18 H 1.158541 0.754617 0.012205 0.128 Uiso 1 1 calc R U . . .
C19 C 1.0358(6) 0.7432(3) 0.0562(4) 0.083(2) Uani 1 1 d . . . . .
H19 H 1.016866 0.780927 0.055132 0.100 Uiso 1 1 calc R U . . .
C20 C 0.9810(5) 0.7036(3) 0.0836(3) 0.0636(18) Uani 1 1 d . . . . .
H20 H 0.924621 0.714363 0.101135 0.076 Uiso 1 1 calc R U . . .
C21 C 1.0091(4) 0.6465(3) 0.0854(3) 0.0531(16) Uani 1 1 d . . . . .
C22 C 0.3551(4) 0.4815(2) 0.1678(3) 0.0389(13) Uani 1 1 d . . . . .
C23 C 0.3053(4) 0.4455(3) 0.1138(3) 0.0483(15) Uani 1 1 d . . . . .
H23 H 0.270614 0.414179 0.125570 0.058 Uiso 1 1 calc R U . . .
C24 C 0.3089(4) 0.4572(3) 0.0444(3) 0.0551(17) Uani 1 1 d . . . . .
H24 H 0.277413 0.433538 0.007970 0.066 Uiso 1 1 calc R U . . .
C25 C 0.3603(4) 0.5053(3) 0.0275(3) 0.0477(15) Uani 1 1 d . . . . .
C26 C 0.3652(5) 0.5212(3) -0.0434(3) 0.067(2) Uani 1 1 d . . . . .
H26 H 0.334098 0.498759 -0.081260 0.081 Uiso 1 1 calc R U . . .
C27 C 0.4138(5) 0.5683(3) -0.0580(3) 0.072(2) Uani 1 1 d . . . . .
H27 H 0.414069 0.578922 -0.105216 0.086 Uiso 1 1 calc R U . . .
C28 C 0.4636(5) 0.6007(3) -0.0011(3) 0.0641(18) Uani 1 1 d . . . . .
H28 H 0.498631 0.632432 -0.010929 0.077 Uiso 1 1 calc R U . . .
C29 C 0.4623(4) 0.5869(3) 0.0691(3) 0.0533(16) Uani 1 1 d . . . . .
H29 H 0.495898 0.609187 0.106241 0.064 Uiso 1 1 calc R U . . .
C30 C 0.4099(4) 0.5391(2) 0.0843(3) 0.0374(13) Uani 1 1 d . . . . .
C31 C 0.3463(4) 0.4715(2) 0.2428(3) 0.0374(13) Uani 1 1 d . . . . .
H31 H 0.308569 0.441664 0.255094 0.045 Uiso 1 1 calc R U . . .
C32 C 0.4250(4) 0.5370(2) 0.4047(3) 0.0330(12) Uani 1 1 d . . . . .
C33 C 0.2775(4) 0.5120(2) 0.5352(3) 0.0397(13) Uani 1 1 d . . . . .
H33 H 0.309783 0.531750 0.575268 0.048 Uiso 1 1 calc R U . . .
C34 C 0.1860(4) 0.4808(2) 0.5362(3) 0.0371(13) Uani 1 1 d . . . . .
C35 C 0.1435(4) 0.4798(3) 0.5982(3) 0.0449(15) Uani 1 1 d . . . . .
H35 H 0.173750 0.498661 0.639488 0.054 Uiso 1 1 calc R U . . .
C36 C 0.0573(4) 0.4507(3) 0.5968(3) 0.0498(16) Uani 1 1 d . . . . .
H36 H 0.028395 0.449380 0.637485 0.060 Uiso 1 1 calc R U . . .
C37 C 0.0122(4) 0.4227(2) 0.5342(3) 0.0412(14) Uani 1 1 d . . . . .
C38 C -0.0779(5) 0.3927(3) 0.5291(4) 0.0593(18) Uani 1 1 d . . . . .
H38 H -0.108866 0.390096 0.568731 0.071 Uiso 1 1 calc R U . . .
C39 C -0.1189(5) 0.3678(3) 0.4668(4) 0.069(2) Uani 1 1 d . . . . .
H39 H -0.179225 0.348869 0.463491 0.082 Uiso 1 1 calc R U . . .
C40 C -0.0724(4) 0.3699(3) 0.4065(3) 0.0604(17) Uani 1 1 d . . . . .
H40 H -0.101148 0.351844 0.364156 0.072 Uiso 1 1 calc R U . . .
C41 C 0.0140(4) 0.3981(3) 0.4103(3) 0.0499(15) Uani 1 1 d . . . . .
H41 H 0.044203 0.399315 0.370245 0.060 Uiso 1 1 calc R U . . .
C42 C 0.0592(4) 0.4256(2) 0.4733(3) 0.0377(13) Uani 1 1 d . . . . .
Cl1 Cl 0.90110(12) 0.67426(8) 0.26782(8) 0.0642(5) Uani 1 1 d . . . . .
Cl2 Cl 0.72230(12) 0.66640(8) 0.08424(9) 0.0688(5) Uani 1 1 d . . . . .
Cl3 Cl 0.12794(10) 0.50132(7) 0.30013(7) 0.0516(4) Uani 1 1 d . . . . .
Cl4 Cl 0.27199(12) 0.37081(6) 0.37875(9) 0.0613(4) Uani 1 1 d . . . . .
N1 N 0.4396(3) 0.64587(18) 0.2381(2) 0.0373(11) Uani 1 1 d . . . . .
N2 N 0.6183(3) 0.60542(19) 0.2322(2) 0.0354(10) Uani 1 1 d . . . . .
N3 N 0.7064(3) 0.58256(19) 0.2218(2) 0.0393(11) Uani 1 1 d . . . . .
N4 N 0.7938(3) 0.50245(19) 0.2120(2) 0.0406(11) Uani 1 1 d . . . . .
H4 H 0.807806 0.467532 0.221015 0.049 Uiso 1 1 calc R U . . .
N5 N 0.8537(3) 0.53606(19) 0.1797(2) 0.0384(11) Uani 1 1 d . . . . .
N6 N 0.9561(3) 0.6082(2) 0.1172(2) 0.0458(12) Uani 1 1 d . . . . .
N7 N 0.4076(3) 0.52604(18) 0.1545(2) 0.0353(10) Uani 1 1 d . . . . .
N8 N 0.3918(3) 0.50486(17) 0.2908(2) 0.0308(10) Uani 1 1 d . . . . .
N9 N 0.3727(3) 0.50103(17) 0.3588(2) 0.0322(10) Uani 1 1 d . . . . .
N10 N 0.3955(3) 0.53900(18) 0.4699(2) 0.0378(11) Uani 1 1 d . . . . .
H10A H 0.429375 0.557410 0.505308 0.045 Uiso 1 1 calc R U . . .
N11 N 0.3114(3) 0.51107(18) 0.4768(2) 0.0355(10) Uani 1 1 d . . . . .
N12 N 0.1466(3) 0.45429(17) 0.4759(2) 0.0352(10) Uani 1 1 d . . . . .
S1 S 0.62621(10) 0.48328(6) 0.25757(8) 0.0411(3) Uani 1 1 d . . . . .
S2 S 0.52107(10) 0.57906(6) 0.39278(7) 0.0417(4) Uani 1 1 d . . . . .
Zn1 Zn 0.49826(4) 0.55982(3) 0.26044(3) 0.03665(17) Uani 1 1 d . . . . .
Zn2 Zn 0.82601(5) 0.62352(3) 0.17412(3) 0.04297(18) Uani 1 1 d . . . . .
Zn3 Zn 0.23907(4) 0.46242(3) 0.39080(3) 0.03704(17) Uani 1 1 d . . . . .
C49 C 0.3368(5) 0.6744(3) 0.6872(4) 0.089(2) Uani 1 1 d . . . . .
H49A H 0.297901 0.646159 0.705658 0.133 Uiso 1 1 calc R U . . .
H49B H 0.309124 0.681546 0.637720 0.133 Uiso 1 1 calc R U . . .
H49C H 0.336190 0.708549 0.714369 0.133 Uiso 1 1 calc R U . . .
C50 C 0.5031(6) 0.6622(3) 0.7623(4) 0.085(2) Uani 1 1 d . . . . .
H50A H 0.569338 0.650791 0.758529 0.127 Uiso 1 1 calc R U . . .
H50B H 0.479812 0.639566 0.797812 0.127 Uiso 1 1 calc R U . . .
H50C H 0.503618 0.701187 0.776204 0.127 Uiso 1 1 calc R U . . .
C51 C 0.4651(5) 0.6269(3) 0.6398(4) 0.0553(16) Uani 1 1 d . . . . .
H51 H 0.530460 0.613928 0.647370 0.066 Uiso 1 1 calc R U . . .
N15 N 0.4373(4) 0.6549(2) 0.6932(3) 0.0530(13) Uani 1 1 d . . . . .
O3 O 0.4141(4) 0.61661(19) 0.5821(2) 0.0683(13) Uani 1 1 d . . . . .
O4 O 0.8457(4) 0.38886(19) 0.2107(3) 0.0917(17) Uani 1 1 d . . . . .
H4A H 0.898625 0.385091 0.193730 0.138 Uiso 1 1 d R U . . .
H4B H 0.805965 0.364431 0.188400 0.138 Uiso 1 1 d R U . . .
O5 O 0.0434(4) 0.3935(3) 0.2021(4) 0.109(2) Uani 1 1 d G . . . .
H5A H 0.083278 0.416641 0.226841 0.163 Uiso 1 1 d G U . . .
H5B H 0.077993 0.377433 0.175049 0.163 Uiso 1 1 d G U . . .
N13 N 0.7061(4) 0.2266(2) 0.0796(3) 0.0731(16) Uani 1 1 d D U . . .
C43 C 0.6052(13) 0.2323(9) 0.0444(9) 0.111(5) Uani 0.636(11) 1 d D U P A 1
H43A H 0.598660 0.219810 -0.004483 0.166 Uiso 0.636(11) 1 calc R U P A 1
H43B H 0.585663 0.271136 0.045117 0.166 Uiso 0.636(11) 1 calc R U P A 1
H43C H 0.563355 0.209800 0.068675 0.166 Uiso 0.636(11) 1 calc R U P A 1
C44 C 0.7435(14) 0.1689(7) 0.0858(15) 0.080(5) Uani 0.636(11) 1 d D U P A 1
H44A H 0.699934 0.145867 0.107913 0.120 Uiso 0.636(11) 1 calc R U P A 1
H44B H 0.809083 0.168474 0.114629 0.120 Uiso 0.636(11) 1 calc R U P A 1
H44C H 0.746065 0.154484 0.038824 0.120 Uiso 0.636(11) 1 calc R U P A 1
C45 C 0.7515(15) 0.2661(7) 0.1230(12) 0.080(3) Uani 0.636(11) 1 d D U P A 1
H45 H 0.812179 0.257162 0.152012 0.095 Uiso 0.636(11) 1 calc R U P A 1
O1 O 0.7188(7) 0.3130(3) 0.1271(5) 0.100(3) Uani 0.636(11) 1 d D U P A 1
C46 C 0.3084(7) 0.2645(4) 0.0865(5) 0.106(3) Uani 0.934(5) 1 d D U P B 1
H46A H 0.352122 0.236759 0.112420 0.160 Uiso 0.934(5) 1 calc R U P B 1
H46B H 0.324589 0.300998 0.107294 0.160 Uiso 0.934(5) 1 calc R U P B 1
H46C H 0.316236 0.264827 0.037179 0.160 Uiso 0.934(5) 1 calc R U P B 1
C47 C 0.1723(7) 0.1943(4) 0.0658(5) 0.107(3) Uani 0.934(5) 1 d D U P B 1
H47A H 0.172040 0.191177 0.015273 0.161 Uiso 0.934(5) 1 calc R U P B 1
H47B H 0.106275 0.187926 0.074750 0.161 Uiso 0.934(5) 1 calc R U P B 1
H47C H 0.216799 0.166682 0.091231 0.161 Uiso 0.934(5) 1 calc R U P B 1
C48 C 0.1472(8) 0.2859(5) 0.1133(5) 0.093(2) Uani 0.934(5) 1 d D U P B 1
H48 H 0.082344 0.274135 0.113774 0.112 Uiso 0.934(5) 1 calc R U P B 1
N14 N 0.2054(6) 0.2506(3) 0.0905(4) 0.091(2) Uani 0.934(5) 1 d D U P B 1
O2 O 0.1701(5) 0.3338(3) 0.1346(4) 0.117(2) Uani 0.934(5) 1 d D U P B 1
C46A C 0.243(6) 0.214(5) 0.155(4) 0.100(7) Uani 0.066(5) 1 d D U P B 2
H46D H 0.282217 0.180672 0.150386 0.151 Uiso 0.066(5) 1 calc R U P B 2
H46E H 0.197852 0.205372 0.187262 0.151 Uiso 0.066(5) 1 calc R U P B 2
H46F H 0.286217 0.243955 0.174701 0.151 Uiso 0.066(5) 1 calc R U P B 2
C47A C 0.230(7) 0.214(5) 0.023(4) 0.100(6) Uani 0.066(5) 1 d D U P B 2
H47D H 0.291156 0.194173 0.039030 0.150 Uiso 0.066(5) 1 calc R U P B 2
H47E H 0.241593 0.246960 -0.002894 0.150 Uiso 0.066(5) 1 calc R U P B 2
H47F H 0.184023 0.189493 -0.007587 0.150 Uiso 0.066(5) 1 calc R U P B 2
C48A C 0.103(6) 0.256(4) 0.078(4) 0.094(4) Uani 0.066(5) 1 d D U P B 2
H48A H 0.087904 0.282074 0.041742 0.112 Uiso 0.066(5) 1 calc R U P B 2
N14A N 0.187(4) 0.230(3) 0.085(3) 0.096(4) Uani 0.066(5) 1 d D U P B 2
O2A O 0.041(5) 0.248(3) 0.117(4) 0.095(9) Uani 0.066(5) 1 d D U P B 2
C43A C 0.769(3) 0.1787(12) 0.088(3) 0.083(7) Uani 0.364(11) 1 d D U P A 2
H43D H 0.738442 0.148911 0.110185 0.124 Uiso 0.364(11) 1 calc R U P A 2
H43E H 0.831876 0.188270 0.116741 0.124 Uiso 0.364(11) 1 calc R U P A 2
H43F H 0.779050 0.166412 0.041181 0.124 Uiso 0.364(11) 1 calc R U P A 2
C44A C 0.6331(19) 0.2302(14) 0.0127(11) 0.091(7) Uani 0.364(11) 1 d D U P A 2
H44D H 0.576952 0.206638 0.016092 0.137 Uiso 0.364(11) 1 calc R U P A 2
H44E H 0.663054 0.217690 -0.026571 0.137 Uiso 0.364(11) 1 calc R U P A 2
H44F H 0.611359 0.268515 0.004721 0.137 Uiso 0.364(11) 1 calc R U P A 2
C45A C 0.726(3) 0.2737(10) 0.117(2) 0.080(4) Uani 0.364(11) 1 d D U P A 2
H45A H 0.685540 0.304791 0.103052 0.096 Uiso 0.364(11) 1 calc R U P A 2
O1A O 0.7936(12) 0.2791(7) 0.1671(8) 0.098(5) Uani 0.364(11) 1 d D U P A 2

loop_
_atom_site_aniso_label
_atom_site_aniso_U_11
_atom_site_aniso_U_22
_atom_site_aniso_U_33
_atom_site_aniso_U_23
_atom_site_aniso_U_13
_atom_site_aniso_U_12
C1 0.037(3) 0.042(4) 0.043(3) 0.001(3) 0.013(3) 0.002(3)
C2 0.053(4) 0.044(4) 0.081(5) 0.006(3) 0.026(3) -0.003(3)
C3 0.056(4) 0.041(4) 0.090(5) 0.011(3) 0.023(4) 0.007(3)
C4 0.047(4) 0.035(3) 0.065(4) 0.006(3) 0.013(3) 0.002(3)
C5 0.052(4) 0.049(4) 0.095(5) 0.008(4) 0.019(4) 0.016(3)
C6 0.042(4) 0.051(4) 0.101(6) 0.002(4) 0.016(4) 0.008(3)
C7 0.042(4) 0.048(4) 0.085(5) 0.006(4) 0.015(3) -0.003(3)
C8 0.034(3) 0.044(4) 0.073(4) 0.006(3) 0.009(3) 0.003(3)
C9 0.037(3) 0.038(3) 0.048(3) -0.004(3) 0.010(3) 0.003(3)
C10 0.035(3) 0.038(4) 0.057(4) 0.002(3) 0.015(3) -0.003(3)
C11 0.032(3) 0.047(4) 0.028(3) 0.001(2) 0.000(2) 0.003(3)
C12 0.043(3) 0.046(4) 0.052(4) 0.001(3) 0.016(3) 0.004(3)
C13 0.048(3) 0.052(4) 0.046(4) 0.003(3) 0.020(3) 0.010(3)
C14 0.069(5) 0.067(5) 0.095(6) 0.008(4) 0.051(4) 0.019(4)
C15 0.072(5) 0.077(6) 0.121(7) 0.005(5) 0.068(5) 0.011(4)
C16 0.071(5) 0.063(5) 0.088(5) 0.007(4) 0.054(4) -0.002(4)
C17 0.098(6) 0.089(7) 0.134(8) 0.011(6) 0.081(6) 0.001(5)
C18 0.122(8) 0.086(7) 0.136(8) 0.016(6) 0.082(7) -0.013(6)
C19 0.095(6) 0.071(6) 0.092(6) 0.003(4) 0.038(5) -0.012(5)
C20 0.069(5) 0.058(5) 0.070(5) 0.001(4) 0.030(4) -0.004(4)
C21 0.056(4) 0.057(4) 0.053(4) 0.004(3) 0.029(3) -0.006(3)
C22 0.033(3) 0.045(4) 0.039(3) -0.008(3) 0.008(2) 0.002(3)
C23 0.046(3) 0.052(4) 0.048(4) -0.018(3) 0.013(3) -0.009(3)
C24 0.047(4) 0.072(5) 0.042(4) -0.027(3) -0.002(3) -0.004(3)
C25 0.041(3) 0.066(4) 0.035(3) -0.008(3) 0.005(3) 0.007(3)
C26 0.064(4) 0.100(6) 0.035(4) -0.005(4) 0.003(3) 0.018(4)
C27 0.085(5) 0.101(6) 0.032(4) 0.007(4) 0.015(4) 0.012(5)
C28 0.078(5) 0.068(5) 0.049(4) 0.006(4) 0.021(4) 0.002(4)
C29 0.063(4) 0.063(4) 0.035(4) 0.001(3) 0.010(3) 0.004(3)
C30 0.038(3) 0.043(3) 0.032(3) 0.001(3) 0.008(2) 0.009(3)
C31 0.037(3) 0.038(3) 0.041(3) -0.005(3) 0.017(3) -0.006(3)
C32 0.035(3) 0.029(3) 0.035(3) -0.001(2) 0.008(2) -0.003(2)
C33 0.044(3) 0.045(4) 0.031(3) 0.007(3) 0.011(3) 0.001(3)
C34 0.042(3) 0.040(3) 0.032(3) 0.005(3) 0.014(2) 0.003(3)
C35 0.043(3) 0.062(4) 0.031(3) 0.006(3) 0.011(3) 0.007(3)
C36 0.040(3) 0.072(5) 0.042(4) 0.008(3) 0.020(3) 0.007(3)
C37 0.031(3) 0.047(4) 0.048(4) 0.011(3) 0.015(3) 0.004(3)
C38 0.052(4) 0.072(5) 0.059(4) 0.016(4) 0.024(3) -0.002(3)
C39 0.049(4) 0.073(5) 0.088(6) 0.007(4) 0.024(4) -0.015(4)
C40 0.051(4) 0.066(5) 0.062(4) -0.005(4) 0.006(3) -0.016(3)
C41 0.049(4) 0.053(4) 0.050(4) -0.005(3) 0.016(3) -0.008(3)
C42 0.030(3) 0.042(3) 0.041(3) 0.005(3) 0.007(2) -0.001(2)
Cl1 0.0655(11) 0.0730(12) 0.0573(10) -0.0136(9) 0.0196(8) -0.0203(9)
Cl2 0.0627(11) 0.0825(13) 0.0601(11) 0.0187(9) 0.0082(8) 0.0089(9)
Cl3 0.0448(8) 0.0665(11) 0.0429(8) 0.0079(7) 0.0067(7) 0.0028(7)
Cl4 0.0629(10) 0.0377(9) 0.0907(13) -0.0110(8) 0.0332(9) -0.0041(7)
N1 0.040(3) 0.035(3) 0.039(3) 0.002(2) 0.012(2) -0.002(2)
N2 0.030(2) 0.043(3) 0.035(3) -0.001(2) 0.0102(19) 0.000(2)
N3 0.033(2) 0.038(3) 0.050(3) -0.001(2) 0.017(2) 0.001(2)
N4 0.038(3) 0.039(3) 0.048(3) 0.006(2) 0.016(2) 0.004(2)
N5 0.031(2) 0.043(3) 0.044(3) 0.002(2) 0.014(2) 0.002(2)
N6 0.040(3) 0.048(3) 0.052(3) 0.004(2) 0.016(2) 0.000(2)
N7 0.032(2) 0.042(3) 0.032(3) -0.003(2) 0.0066(19) 0.000(2)
N8 0.034(2) 0.031(2) 0.030(2) -0.0021(19) 0.0124(19) -0.0025(19)
N9 0.034(2) 0.035(3) 0.030(2) -0.0052(19) 0.0116(19) -0.006(2)
N10 0.034(2) 0.047(3) 0.032(2) -0.002(2) 0.0051(19) -0.008(2)
N11 0.030(2) 0.041(3) 0.038(3) 0.005(2) 0.013(2) -0.002(2)
N12 0.036(2) 0.035(3) 0.037(3) 0.006(2) 0.012(2) 0.003(2)
S1 0.0370(8) 0.0412(9) 0.0475(9) 0.0047(7) 0.0141(6) -0.0025(6)
S2 0.0377(8) 0.0490(9) 0.0398(8) -0.0030(7) 0.0105(6) -0.0134(7)
Zn1 0.0331(3) 0.0374(4) 0.0415(4) 0.0034(3) 0.0121(3) -0.0040(3)
Zn2 0.0410(4) 0.0442(4) 0.0458(4) 0.0019(3) 0.0134(3) 0.0001(3)
Zn3 0.0385(4) 0.0383(4) 0.0359(4) -0.0026(3) 0.0111(3) -0.0044(3)
C49 0.073(5) 0.101(7) 0.097(6) -0.018(5) 0.026(5) 0.011(5)
C50 0.106(6) 0.070(5) 0.068(5) -0.009(4) -0.011(4) -0.029(5)
C51 0.055(4) 0.047(4) 0.066(5) 0.008(4) 0.017(4) -0.006(3)
N15 0.054(3) 0.054(3) 0.051(3) -0.009(3) 0.010(3) -0.014(3)
O3 0.087(3) 0.071(3) 0.046(3) -0.014(2) 0.011(2) -0.016(3)
O4 0.090(4) 0.055(3) 0.135(5) -0.025(3) 0.034(3) -0.009(3)
O5 0.085(4) 0.084(5) 0.153(6) -0.039(4) 0.010(4) 0.013(3)
N13 0.089(4) 0.057(3) 0.075(4) -0.010(3) 0.020(3) -0.015(3)
C43 0.101(11) 0.102(10) 0.124(12) -0.011(10) 0.008(9) 0.001(9)
C44 0.097(10) 0.056(8) 0.090(8) -0.012(7) 0.026(8) -0.014(8)
C45 0.100(8) 0.063(6) 0.080(6) -0.015(5) 0.027(6) -0.011(5)
O1 0.127(7) 0.060(6) 0.115(7) -0.026(5) 0.025(6) -0.005(5)
C46 0.123(7) 0.113(7) 0.088(6) 0.000(5) 0.031(6) -0.017(6)
C47 0.127(7) 0.092(6) 0.099(6) -0.030(5) 0.011(5) -0.010(5)
C48 0.112(6) 0.089(6) 0.079(5) -0.010(4) 0.022(4) -0.004(5)
N14 0.120(5) 0.083(5) 0.069(4) -0.007(3) 0.017(4) -0.007(4)
O2 0.152(6) 0.073(4) 0.145(6) -0.036(4) 0.079(5) -0.027(4)
C46A 0.125(13) 0.092(13) 0.084(12) -0.015(12) 0.017(12) -0.007(12)
C47A 0.123(11) 0.093(11) 0.084(11) -0.008(11) 0.019(11) -0.014(11)
C48A 0.117(7) 0.087(7) 0.077(7) -0.011(7) 0.019(7) -0.007(7)
N14A 0.119(7) 0.089(7) 0.078(6) -0.010(6) 0.019(6) -0.008(6)
O2A 0.113(15) 0.093(15) 0.080(15) -0.003(15) 0.022(15) -0.011(15)
C43A 0.106(14) 0.062(12) 0.086(11) 0.008(11) 0.033(12) -0.019(12)
C44A 0.086(13) 0.088(11) 0.102(14) -0.024(12) 0.025(11) -0.001(11)
C45A 0.099(8) 0.063(7) 0.081(7) -0.014(6) 0.024(7) -0.012(7)
O1A 0.115(10) 0.086(9) 0.088(9) -0.027(8) 0.004(8) -0.025(8)

loop_
_atom_type_symbol
_atom_type_description
_atom_type_scat_dispersion_real
_atom_type_scat_dispersion_imag
_atom_type_scat_source
C C 0.0033 0.0016 'International Tables Vol C Tables 4.2.6.8 and 6.1.1.4'
H H 0.0000 0.0000 'International Tables Vol C Tables 4.2.6.8 and 6.1.1.4'
Cl Cl 0.1484 0.1585 'International Tables Vol C Tables 4.2.6.8 and 6.1.1.4'
N N 0.0061 0.0033 'International Tables Vol C Tables 4.2.6.8 and 6.1.1.4'
O O 0.0106 0.0060 'International Tables Vol C Tables 4.2.6.8 and 6.1.1.4'
S S 0.1246 0.1234 'International Tables Vol C Tables 4.2.6.8 and 6.1.1.4'
Zn Zn 0.2839 1.4301 'International Tables Vol C Tables 4.2.6.8 and 6.1.1.4'

loop_
_geom_angle_atom_site_label_1
_geom_angle_atom_site_label_2
_geom_angle_atom_site_label_3
_geom_angle
_geom_angle_site_symmetry_1
_geom_angle_site_symmetry_3
_geom_angle_publ_flag
C2 C1 C10 120.0(5) . . ?
N1 C1 C2 123.4(5) . . ?
N1 C1 C10 116.5(5) . . ?
C1 C2 H2 120.5 . . ?
C3 C2 C1 119.0(6) . . ?
C3 C2 H2 120.5 . . ?
C2 C3 H3 120.0 . . ?
C2 C3 C4 120.0(6) . . ?
C4 C3 H3 120.0 . . ?
C3 C4 C9 117.5(5) . . ?
C5 C4 C3 123.6(6) . . ?
C5 C4 C9 118.9(5) . . ?
C4 C5 H5 119.1 . . ?
C6 C5 C4 121.9(6) . . ?
C6 C5 H5 119.1 . . ?
C5 C6 H6 120.1 . . ?
C5 C6 C7 119.9(6) . . ?
C7 C6 H6 120.1 . . ?
C6 C7 H7 119.8 . . ?
C8 C7 C6 120.5(6) . . ?
C8 C7 H7 119.8 . . ?
C7 C8 H8 119.8 . . ?
C7 C8 C9 120.3(6) . . ?
C9 C8 H8 119.8 . . ?
C4 C9 C8 118.6(5) . . ?
N1 C9 C4 121.8(5) . . ?
N1 C9 C8 119.6(5) . . ?
C1 C10 H10 121.1 . . ?
N2 C10 C1 117.9(5) . . ?
N2 C10 H10 121.1 . . ?
N3 C11 N4 113.7(5) . . ?
N3 C11 S1 129.2(4) . . ?
N4 C11 S1 117.2(4) . . ?
C13 C12 H12 122.2 . . ?
N5 C12 H12 122.2 . . ?
N5 C12 C13 115.7(5) . . ?
C14 C13 C12 118.9(6) . . ?
N6 C13 C12 117.4(5) . . ?
N6 C13 C14 123.8(6) . . ?
C13 C14 H14 121.2 . . ?
C15 C14 C13 117.7(6) . . ?
C15 C14 H14 121.2 . . ?
C14 C15 H15 119.5 . . ?
C14 C15 C16 121.0(6) . . ?
C16 C15 H15 119.5 . . ?
C15 C16 C17 123.7(6) . . ?
C15 C16 C21 118.0(6) . . ?
C21 C16 C17 118.4(7) . . ?
C16 C17 H17 120.0 . . ?
C18 C17 C16 119.9(7) . . ?
C18 C17 H17 120.0 . . ?
C17 C18 H18 119.3 . . ?
C17 C18 C19 121.4(8) . . ?
C19 C18 H18 119.3 . . ?
C18 C19 H19 120.0 . . ?
C20 C19 C18 119.9(8) . . ?
C20 C19 H19 120.0 . . ?
C19 C20 H20 119.8 . . ?
C19 C20 C21 120.5(6) . . ?
C21 C20 H20 119.8 . . ?
C20 C21 C16 119.9(6) . . ?
N6 C21 C16 121.0(6) . . ?
N6 C21 C20 119.0(5) . . ?
C23 C22 C31 119.4(5) . . ?
N7 C22 C23 123.4(5) . . ?
N7 C22 C31 117.2(5) . . ?
C22 C23 H23 120.6 . . ?
C24 C23 C22 118.8(6) . . ?
C24 C23 H23 120.6 . . ?
C23 C24 H24 120.1 . . ?
C23 C24 C25 119.7(5) . . ?
C25 C24 H24 120.1 . . ?
C24 C25 C26 123.2(6) . . ?
C24 C25 C30 118.4(5) . . ?
C26 C25 C30 118.4(6) . . ?
C25 C26 H26 119.1 . . ?
C27 C26 C25 121.8(7) . . ?
C27 C26 H26 119.1 . . ?
C26 C27 H27 120.5 . . ?
C26 C27 C28 118.9(6) . . ?
C28 C27 H27 120.5 . . ?
C27 C28 H28 119.1 . . ?
C29 C28 C27 121.8(7) . . ?
C29 C28 H28 119.1 . . ?
C28 C29 H29 120.3 . . ?
C28 C29 C30 119.4(6) . . ?
C30 C29 H29 120.3 . . ?
C29 C30 C25 119.7(5) . . ?
N7 C30 C25 121.2(5) . . ?
N7 C30 C29 119.2(5) . . ?
C22 C31 H31 120.9 . . ?
N8 C31 C22 118.2(5) . . ?
N8 C31 H31 120.9 . . ?
N9 C32 N10 113.7(4) . . ?
N9 C32 S2 128.7(4) . . ?
N10 C32 S2 117.6(4) . . ?
C34 C33 H33 121.6 . . ?
N11 C33 H33 121.6 . . ?
N11 C33 C34 116.8(5) . . ?
C35 C34 C33 120.6(5) . . ?
N12 C34 C33 116.2(4) . . ?
N12 C34 C35 123.2(5) . . ?
C34 C35 H35 120.6 . . ?
C36 C35 C34 118.9(5) . . ?
C36 C35 H35 120.6 . . ?
C35 C36 H36 120.0 . . ?
C35 C36 C37 120.1(5) . . ?
C37 C36 H36 120.0 . . ?
C36 C37 C38 122.7(5) . . ?
C36 C37 C42 118.1(5) . . ?
C38 C37 C42 119.2(5) . . ?
C37 C38 H38 120.0 . . ?
C39 C38 C37 119.9(6) . . ?
C39 C38 H38 120.0 . . ?
C38 C39 H39 119.4 . . ?
C38 C39 C40 121.2(6) . . ?
C40 C39 H39 119.4 . . ?
C39 C40 H40 120.1 . . ?
C41 C40 C39 119.8(6) . . ?
C41 C40 H40 120.1 . . ?
C40 C41 H41 119.3 . . ?
C40 C41 C42 121.5(5) . . ?
C42 C41 H41 119.3 . . ?
C41 C42 C37 118.3(5) . . ?
N12 C42 C37 121.1(5) . . ?
N12 C42 C41 120.5(5) . . ?
C1 N1 C9 118.3(5) . . ?
C1 N1 Zn1 112.9(3) . . ?
C9 N1 Zn1 128.8(4) . . ?
C10 N2 N3 118.5(4) . . ?
C10 N2 Zn1 116.2(3) . . ?
N3 N2 Zn1 125.4(3) . . ?
C11 N3 N2 112.9(4) . . ?
C11 N3 Zn2 117.8(3) . . ?
N2 N3 Zn2 128.0(3) . . ?
C11 N4 H4 121.4 . . ?
N5 N4 C11 117.2(4) . . ?
N5 N4 H4 121.4 . . ?
C12 N5 N4 120.6(5) . . ?
C12 N5 Zn2 120.7(4) . . ?
N4 N5 Zn2 118.7(3) . . ?
C13 N6 C21 118.6(5) . . ?
C13 N6 Zn2 112.5(4) . . ?
C21 N6 Zn2 128.8(4) . . ?
C22 N7 C30 118.3(4) . . ?
C22 N7 Zn1 109.6(3) . . ?
C30 N7 Zn1 131.5(4) . . ?
C31 N8 N9 118.6(4) . . ?
C31 N8 Zn1 117.3(3) . . ?
N9 N8 Zn1 124.1(3) . . ?
C32 N9 N8 113.8(4) . . ?
C32 N9 Zn3 117.0(3) . . ?
N8 N9 Zn3 126.5(3) . . ?
C32 N10 H10A 121.1 . . ?
N11 N10 C32 117.8(4) . . ?
N11 N10 H10A 121.1 . . ?
C33 N11 N10 121.7(5) . . ?
C33 N11 Zn3 119.4(4) . . ?
N10 N11 Zn3 118.8(3) . . ?
C34 N12 C42 118.6(4) . . ?
C34 N12 Zn3 112.8(3) . . ?
C42 N12 Zn3 128.6(3) . . ?
C11 S1 Zn1 94.35(19) . . ?
C32 S2 Zn1 94.02(18) . . ?
N1 Zn1 N7 92.11(15) . . ?
N1 Zn1 S1 152.75(11) . . ?
N1 Zn1 S2 89.82(11) . . ?
N2 Zn1 N1 75.52(16) . . ?
N2 Zn1 N7 105.97(15) . . ?
N2 Zn1 S1 77.85(12) . . ?
N2 Zn1 S2 101.60(12) . . ?
N7 Zn1 S1 89.68(11) . . ?
N7 Zn1 S2 151.96(11) . . ?
N8 Zn1 N1 112.29(15) . . ?
N8 Zn1 N2 172.19(16) . . ?
N8 Zn1 N7 74.66(15) . . ?
N8 Zn1 S1 94.40(11) . . ?
N8 Zn1 S2 78.74(11) . . ?
S2 Zn1 S1 101.14(5) . . ?
Cl1 Zn2 Cl2 119.46(8) . . ?
Cl1 Zn2 N6 100.28(13) . . ?
Cl2 Zn2 N6 98.75(13) . . ?
N3 Zn2 Cl1 100.15(12) . . ?
N3 Zn2 Cl2 95.57(12) . . ?
N3 Zn2 N6 144.94(17) . . ?
N5 Zn2 Cl1 116.01(13) . . ?
N5 Zn2 Cl2 124.45(13) . . ?
N5 Zn2 N3 71.91(16) . . ?
N5 Zn2 N6 73.58(16) . . ?
Cl4 Zn3 Cl3 115.88(7) . . ?
N9 Zn3 Cl3 95.41(11) . . ?
N9 Zn3 Cl4 100.43(11) . . ?
N9 Zn3 N12 146.59(15) . . ?
N11 Zn3 Cl3 121.33(12) . . ?
N11 Zn3 Cl4 122.70(13) . . ?
N11 Zn3 N9 72.06(14) . . ?
N11 Zn3 N12 74.55(15) . . ?
N12 Zn3 Cl3 101.14(11) . . ?
N12 Zn3 Cl4 98.11(12) . . ?
H49A C49 H49B 109.5 . . ?
H49A C49 H49C 109.5 . . ?
H49B C49 H49C 109.5 . . ?
N15 C49 H49A 109.5 . . ?
N15 C49 H49B 109.5 . . ?
N15 C49 H49C 109.5 . . ?
H50A C50 H50B 109.5 . . ?
H50A C50 H50C 109.5 . . ?
H50B C50 H50C 109.5 . . ?
N15 C50 H50A 109.5 . . ?
N15 C50 H50B 109.5 . . ?
N15 C50 H50C 109.5 . . ?
N15 C51 H51 116.8 . . ?
O3 C51 H51 116.8 . . ?
O3 C51 N15 126.4(6) . . ?
C49 N15 C50 117.2(6) . . ?
C51 N15 C49 120.5(6) . . ?
C51 N15 C50 122.1(6) . . ?
H4A O4 H4B 104.4 . . ?
H5A O5 H5B 104.5 . . ?
C43 N13 C44 115.0(9) . . ?
C45 N13 C43 121.8(13) . . ?
C45 N13 C44 119.8(13) . . ?
C43A N13 C44A 116.3(13) . . ?
C45A N13 C43A 124.1(17) . . ?
C45A N13 C44A 116.9(16) . . ?
N13 C43 H43A 109.5 . . ?
N13 C43 H43B 109.5 . . ?
N13 C43 H43C 109.5 . . ?
H43A C43 H43B 109.5 . . ?
H43A C43 H43C 109.5 . . ?
H43B C43 H43C 109.5 . . ?
N13 C44 H44A 109.5 . . ?
N13 C44 H44B 109.5 . . ?
N13 C44 H44C 109.5 . . ?
H44A C44 H44B 109.5 . . ?
H44A C44 H44C 109.5 . . ?
H44B C44 H44C 109.5 . . ?
N13 C45 H45 118.1 . . ?
O1 C45 N13 123.8(16) . . ?
O1 C45 H45 118.1 . . ?
H46A C46 H46B 109.5 . . ?
H46A C46 H46C 109.5 . . ?
H46B C46 H46C 109.5 . . ?
N14 C46 H46A 109.5 . . ?
N14 C46 H46B 109.5 . . ?
N14 C46 H46C 109.5 . . ?
H47A C47 H47B 109.5 . . ?
H47A C47 H47C 109.5 . . ?
H47B C47 H47C 109.5 . . ?
N14 C47 H47A 109.5 . . ?
N14 C47 H47B 109.5 . . ?
N14 C47 H47C 109.5 . . ?
N14 C48 H48 117.3 . . ?
O2 C48 H48 117.3 . . ?
O2 C48 N14 125.3(10) . . ?
C47 N14 C46 115.8(8) . . ?
C48 N14 C46 122.2(9) . . ?
C48 N14 C47 122.0(9) . . ?
H46D C46A H46E 109.5 . . ?
H46D C46A H46F 109.5 . . ?
H46E C46A H46F 109.5 . . ?
N14A C46A H46D 109.5 . . ?
N14A C46A H46E 109.5 . . ?
N14A C46A H46F 109.5 . . ?
H47D C47A H47E 109.5 . . ?
H47D C47A H47F 109.5 . . ?
H47E C47A H47F 109.5 . . ?
N14A C47A H47D 109.5 . . ?
N14A C47A H47E 109.5 . . ?
N14A C47A H47F 109.5 . . ?
N14A C48A H48A 117.8 . . ?
O2A C48A H48A 117.8 . . ?
O2A C48A N14A 124(2) . . ?
C47A N14A C46A 116.3(16) . . ?
C48A N14A C46A 121.8(18) . . ?
C48A N14A C47A 121.9(18) . . ?
N13 C43A H43D 109.5 . . ?
N13 C43A H43E 109.5 . . ?
N13 C43A H43F 109.5 . . ?
H43D C43A H43E 109.5 . . ?
H43D C43A H43F 109.5 . . ?
H43E C43A H43F 109.5 . . ?
N13 C44A H44D 109.5 . . ?
N13 C44A H44E 109.5 . . ?
N13 C44A H44F 109.5 . . ?
H44D C44A H44E 109.5 . . ?
H44D C44A H44F 109.5 . . ?
H44E C44A H44F 109.5 . . ?
N13 C45A H45A 117.9 . . ?
O1A C45A N13 124(2) . . ?
O1A C45A H45A 117.9 . . ?

loop_
_geom_bond_atom_site_label_1
_geom_bond_atom_site_label_2
_geom_bond_distance
_geom_bond_site_symmetry_2
_geom_bond_publ_flag
C1 C2 1.401(8) . ?
C1 C10 1.458(7) . ?
C1 N1 1.314(6) . ?
C2 H2 0.9300 . ?
C2 C3 1.354(8) . ?
C3 H3 0.9300 . ?
C3 C4 1.404(8) . ?
C4 C5 1.397(8) . ?
C4 C9 1.408(7) . ?
C5 H5 0.9300 . ?
C5 C6 1.343(8) . ?
C6 H6 0.9300 . ?
C6 C7 1.402(8) . ?
C7 H7 0.9300 . ?
C7 C8 1.363(7) . ?
C8 H8 0.9300 . ?
C8 C9 1.415(7) . ?
C9 N1 1.370(6) . ?
C10 H10 0.9300 . ?
C10 N2 1.284(6) . ?
C11 N3 1.328(6) . ?
C11 N4 1.383(6) . ?
C11 S1 1.695(5) . ?
C12 H12 0.9300 . ?
C12 C13 1.468(8) . ?
C12 N5 1.276(6) . ?
C13 C14 1.404(7) . ?
C13 N6 1.314(7) . ?
C14 H14 0.9300 . ?
C14 C15 1.359(9) . ?
C15 H15 0.9300 . ?
C15 C16 1.384(9) . ?
C16 C17 1.420(9) . ?
C16 C21 1.414(8) . ?
C17 H17 0.9300 . ?
C17 C18 1.366(11) . ?
C18 H18 0.9300 . ?
C18 C19 1.399(10) . ?
C19 H19 0.9300 . ?
C19 C20 1.363(9) . ?
C20 H20 0.9300 . ?
C20 C21 1.406(9) . ?
C21 N6 1.369(7) . ?
C22 C23 1.408(7) . ?
C22 C31 1.469(7) . ?
C22 N7 1.326(6) . ?
C23 H23 0.9300 . ?
C23 C24 1.354(8) . ?
C24 H24 0.9300 . ?
C24 C25 1.407(8) . ?
C25 C26 1.409(8) . ?
C25 C30 1.412(7) . ?
C26 H26 0.9300 . ?
C26 C27 1.354(9) . ?
C27 H27 0.9300 . ?
C27 C28 1.394(9) . ?
C28 H28 0.9300 . ?
C28 C29 1.373(8) . ?
C29 H29 0.9300 . ?
C29 C30 1.398(8) . ?
C30 N7 1.371(6) . ?
C31 H31 0.9300 . ?
C31 N8 1.276(6) . ?
C32 N9 1.329(6) . ?
C32 N10 1.368(6) . ?
C32 S2 1.698(5) . ?
C33 H33 0.9300 . ?
C33 C34 1.457(7) . ?
C33 N11 1.276(6) . ?
C34 C35 1.402(7) . ?
C34 N12 1.328(6) . ?
C35 H35 0.9300 . ?
C35 C36 1.361(7) . ?
C36 H36 0.9300 . ?
C36 C37 1.398(8) . ?
C37 C38 1.409(8) . ?
C37 C42 1.422(7) . ?
C38 H38 0.9300 . ?
C38 C39 1.347(9) . ?
C39 H39 0.9300 . ?
C39 C40 1.407(8) . ?
C40 H40 0.9300 . ?
C40 C41 1.346(8) . ?
C41 H41 0.9300 . ?
C41 C42 1.400(7) . ?
C42 N12 1.367(6) . ?
Cl1 Zn2 2.2315(17) . ?
Cl2 Zn2 2.2472(17) . ?
Cl3 Zn3 2.2681(15) . ?
Cl4 Zn3 2.2385(16) . ?
N1 Zn1 2.204(4) . ?
N2 N3 1.367(5) . ?
N2 Zn1 2.115(4) . ?
N3 Zn2 2.230(4) . ?
N4 H4 0.8600 . ?
N4 N5 1.366(5) . ?
N5 Zn2 2.107(4) . ?
N6 Zn2 2.272(4) . ?
N7 Zn1 2.300(4) . ?
N8 N9 1.364(5) . ?
N8 Zn1 2.110(4) . ?
N9 Zn3 2.225(4) . ?
N10 H10A 0.8600 . ?
N10 N11 1.354(5) . ?
N11 Zn3 2.090(4) . ?
N12 Zn3 2.233(4) . ?
S1 Zn1 2.5276(15) . ?
S2 Zn1 2.5108(15) . ?
C49 H49A 0.9600 . ?
C49 H49B 0.9600 . ?
C49 H49C 0.9600 . ?
C49 N15 1.433(8) . ?
C50 H50A 0.9600 . ?
C50 H50B 0.9600 . ?
C50 H50C 0.9600 . ?
C50 N15 1.456(7) . ?
C51 H51 0.9300 . ?
C51 N15 1.324(7) . ?
C51 O3 1.207(7) . ?
O4 H4A 0.8496 . ?
O4 H4B 0.8509 . ?
O5 H5A 0.8502 . ?
O5 H5B 0.8501 . ?
N13 C43 1.423(17) . ?
N13 C44 1.455(17) . ?
N13 C45 1.323(10) . ?
N13 C43A 1.414(19) . ?
N13 C44A 1.464(18) . ?
N13 C45A 1.323(11) . ?
C43 H43A 0.9600 . ?
C43 H43B 0.9600 . ?
C43 H43C 0.9600 . ?
C44 H44A 0.9600 . ?
C44 H44B 0.9600 . ?
C44 H44C 0.9600 . ?
C45 H45 0.9300 . ?
C45 O1 1.207(16) . ?
C46 H46A 0.9600 . ?
C46 H46B 0.9600 . ?
C46 H46C 0.9600 . ?
C46 N14 1.461(11) . ?
C47 H47A 0.9600 . ?
C47 H47B 0.9600 . ?
C47 H47C 0.9600 . ?
C47 N14 1.458(11) . ?
C48 H48 0.9300 . ?
C48 N14 1.284(10) . ?
C48 O2 1.227(11) . ?
C46A H46D 0.9600 . ?
C46A H46E 0.9600 . ?
C46A H46F 0.9600 . ?
C46A N14A 1.461(14) . ?
C47A H47D 0.9600 . ?
C47A H47E 0.9600 . ?
C47A H47F 0.9600 . ?
C47A N14A 1.457(14) . ?
C48A H48A 0.9300 . ?
C48A N14A 1.283(14) . ?
C48A O2A 1.228(15) . ?
C43A H43D 0.9600 . ?
C43A H43E 0.9600 . ?
C43A H43F 0.9600 . ?
C44A H44D 0.9600 . ?
C44A H44E 0.9600 . ?
C44A H44F 0.9600 . ?
C45A H45A 0.9300 . ?
C45A O1A 1.204(18) . ?

loop_
_geom_hbond_atom_site_label_D
_geom_hbond_atom_site_label_H
_geom_hbond_atom_site_label_A
_geom_hbond_distance_DH
_geom_hbond_distance_HA
_geom_hbond_distance_DA
_geom_hbond_angle_DHA
_geom_hbond_site_symmetry_A
_geom_hbond_publ_flag
N4 H4 O4 0.86 1.96 2.786(6) 162.2 . yes
N10 H10A O3 0.86 2.06 2.788(6) 141.9 . yes
O4 H4A O5 0.85 1.96 2.738(7) 150.9 1_655 yes
O4 H4B O1 0.85 1.93 2.781(10) 173.1 . yes
O4 H4B O1A 0.85 2.06 2.784(15) 141.8 . yes
O5 H5B O2 0.85 1.90 2.731(8) 166.8 . yes

loop_
_geom_torsion_atom_site_label_1
_geom_torsion_atom_site_label_2
_geom_torsion_atom_site_label_3
_geom_torsion_atom_site_label_4
_geom_torsion
_geom_torsion_site_symmetry_1
_geom_torsion_site_symmetry_2
_geom_torsion_site_symmetry_3
_geom_torsion_site_symmetry_4
_geom_torsion_publ_flag
C1 C2 C3 C4 1.2(10) . . . . ?
C1 C10 N2 N3 171.8(4) . . . . ?
C1 C10 N2 Zn1 -9.8(6) . . . . ?
C2 C1 C10 N2 -174.2(5) . . . . ?
C2 C1 N1 C9 0.2(8) . . . . ?
C2 C1 N1 Zn1 -177.9(5) . . . . ?
C2 C3 C4 C5 178.6(6) . . . . ?
C2 C3 C4 C9 -0.6(10) . . . . ?
C3 C4 C5 C6 -177.7(7) . . . . ?
C3 C4 C9 C8 178.4(6) . . . . ?
C3 C4 C9 N1 -0.2(9) . . . . ?
C4 C5 C6 C7 -1.1(11) . . . . ?
C4 C9 N1 C1 0.4(8) . . . . ?
C4 C9 N1 Zn1 178.1(4) . . . . ?
C5 C4 C9 C8 -0.8(9) . . . . ?
C5 C4 C9 N1 -179.4(5) . . . . ?
C5 C6 C7 C8 0.0(11) . . . . ?
C6 C7 C8 C9 0.6(10) . . . . ?
C7 C8 C9 C4 -0.2(9) . . . . ?
C7 C8 C9 N1 178.4(5) . . . . ?
C8 C9 N1 C1 -178.2(5) . . . . ?
C8 C9 N1 Zn1 -0.4(7) . . . . ?
C9 C4 C5 C6 1.5(10) . . . . ?
C10 C1 C2 C3 175.8(6) . . . . ?
C10 C1 N1 C9 -176.7(5) . . . . ?
C10 C1 N1 Zn1 5.3(6) . . . . ?
C10 N2 N3 C11 179.8(5) . . . . ?
C10 N2 N3 Zn2 -13.3(7) . . . . ?
C11 N4 N5 C12 -172.0(5) . . . . ?
C11 N4 N5 Zn2 9.3(6) . . . . ?
C12 C13 C14 C15 -179.7(7) . . . . ?
C12 C13 N6 C21 180.0(5) . . . . ?
C12 C13 N6 Zn2 3.5(7) . . . . ?
C13 C12 N5 N4 179.1(5) . . . . ?
C13 C12 N5 Zn2 -2.3(7) . . . . ?
C13 C14 C15 C16 1.1(12) . . . . ?
C14 C13 N6 C21 -0.1(9) . . . . ?
C14 C13 N6 Zn2 -176.6(5) . . . . ?
C14 C15 C16 C17 177.0(8) . . . . ?
C14 C15 C16 C21 -2.7(12) . . . . ?
C15 C16 C17 C18 -178.1(9) . . . . ?
C15 C16 C21 C20 179.7(7) . . . . ?
C15 C16 C21 N6 2.9(11) . . . . ?
C16 C17 C18 C19 -2.4(15) . . . . ?
C16 C21 N6 C13 -1.6(9) . . . . ?
C16 C21 N6 Zn2 174.3(5) . . . . ?
C17 C16 C21 C20 0.0(11) . . . . ?
C17 C16 C21 N6 -176.8(7) . . . . ?
C17 C18 C19 C20 1.6(14) . . . . ?
C18 C19 C20 C21 0.0(12) . . . . ?
C19 C20 C21 C16 -0.8(11) . . . . ?
C19 C20 C21 N6 176.0(6) . . . . ?
C20 C21 N6 C13 -178.3(6) . . . . ?
C20 C21 N6 Zn2 -2.5(9) . . . . ?
C21 C16 C17 C18 1.6(13) . . . . ?
C22 C23 C24 C25 -1.1(9) . . . . ?
C22 C31 N8 N9 170.6(4) . . . . ?
C22 C31 N8 Zn1 -12.6(6) . . . . ?
C23 C22 C31 N8 -179.8(5) . . . . ?
C23 C22 N7 C30 3.0(8) . . . . ?
C23 C22 N7 Zn1 -168.8(4) . . . . ?
C23 C24 C25 C26 -178.2(6) . . . . ?
C23 C24 C25 C30 2.1(9) . . . . ?
C24 C25 C26 C27 178.8(6) . . . . ?
C24 C25 C30 C29 179.5(5) . . . . ?
C24 C25 C30 N7 -0.6(8) . . . . ?
C25 C26 C27 C28 2.5(11) . . . . ?
C25 C30 N7 C22 -1.9(7) . . . . ?
C25 C30 N7 Zn1 167.7(4) . . . . ?
C26 C25 C30 C29 -0.3(8) . . . . ?
C26 C25 C30 N7 179.7(5) . . . . ?
C26 C27 C28 C29 -1.8(11) . . . . ?
C27 C28 C29 C30 0.1(10) . . . . ?
C28 C29 C30 C25 0.9(9) . . . . ?
C28 C29 C30 N7 -179.1(5) . . . . ?
C29 C30 N7 C22 178.0(5) . . . . ?
C29 C30 N7 Zn1 -12.3(7) . . . . ?
C30 C25 C26 C27 -1.5(9) . . . . ?
C31 C22 C23 C24 175.9(5) . . . . ?
C31 C22 N7 C30 -174.5(4) . . . . ?
C31 C22 N7 Zn1 13.7(5) . . . . ?
C31 N8 N9 C32 179.0(5) . . . . ?
C31 N8 N9 Zn3 -20.4(6) . . . . ?
C32 N10 N11 C33 -178.2(5) . . . . ?
C32 N10 N11 Zn3 4.5(6) . . . . ?
C33 C34 C35 C36 179.3(5) . . . . ?
C33 C34 N12 C42 -178.3(5) . . . . ?
C33 C34 N12 Zn3 2.8(6) . . . . ?
C34 C33 N11 N10 179.5(4) . . . . ?
C34 C33 N11 Zn3 -3.2(6) . . . . ?
C34 C35 C36 C37 -0.4(9) . . . . ?
C35 C34 N12 C42 1.6(8) . . . . ?
C35 C34 N12 Zn3 -177.3(4) . . . . ?
C35 C36 C37 C38 -178.9(6) . . . . ?
C35 C36 C37 C42 0.3(8) . . . . ?
C36 C37 C38 C39 178.4(6) . . . . ?
C36 C37 C42 C41 -179.5(5) . . . . ?
C36 C37 C42 N12 0.7(8) . . . . ?
C37 C38 C39 C40 1.6(11) . . . . ?
C37 C42 N12 C34 -1.6(7) . . . . ?
C37 C42 N12 Zn3 177.1(4) . . . . ?
C38 C37 C42 C41 -0.2(8) . . . . ?
C38 C37 C42 N12 180.0(5) . . . . ?
C38 C39 C40 C41 -1.2(11) . . . . ?
C39 C40 C41 C42 0.1(10) . . . . ?
C40 C41 C42 C37 0.6(9) . . . . ?
C40 C41 C42 N12 -179.6(6) . . . . ?
C41 C42 N12 C34 178.6(5) . . . . ?
C41 C42 N12 Zn3 -2.7(7) . . . . ?
C42 C37 C38 C39 -0.9(9) . . . . ?
N1 C1 C2 C3 -1.0(9) . . . . ?
N1 C1 C10 N2 2.7(8) . . . . ?
N3 C11 N4 N5 -9.4(6) . . . . ?
N3 C11 S1 Zn1 6.8(5) . . . . ?
N4 C11 N3 N2 173.7(4) . . . . ?
N4 C11 N3 Zn2 5.4(6) . . . . ?
N4 C11 S1 Zn1 -173.4(4) . . . . ?
N5 C12 C13 C14 179.0(6) . . . . ?
N5 C12 C13 N6 -1.0(8) . . . . ?
N6 C13 C14 C15 0.3(11) . . . . ?
N7 C22 C23 C24 -1.5(9) . . . . ?
N7 C22 C31 N8 -2.1(7) . . . . ?
N9 C32 N10 N11 -8.4(7) . . . . ?
N9 C32 S2 Zn1 9.7(5) . . . . ?
N10 C32 N9 N8 170.9(4) . . . . ?
N10 C32 N9 Zn3 8.4(6) . . . . ?
N10 C32 S2 Zn1 -170.6(4) . . . . ?
N11 C33 C34 C35 -179.8(5) . . . . ?
N11 C33 C34 N12 0.0(7) . . . . ?
N12 C34 C35 C36 -0.6(8) . . . . ?
S1 C11 N3 N2 -6.5(7) . . . . ?
S1 C11 N3 Zn2 -174.9(3) . . . . ?
S1 C11 N4 N5 170.8(3) . . . . ?
S2 C32 N9 N8 -9.4(7) . . . . ?
S2 C32 N9 Zn3 -171.9(3) . . . . ?
S2 C32 N10 N11 171.9(4) . . . . ?
Zn1 N2 N3 C11 1.6(6) . . . . ?
Zn1 N2 N3 Zn2 168.5(2) . . . . ?
Zn1 N8 N9 C32 2.4(6) . . . . ?
Zn1 N8 N9 Zn3 163.0(2) . . . . ?
O3 C51 N15 C49 2.6(10) . . . . ?
O3 C51 N15 C50 176.3(6) . . . . ?
C43 N13 C45 O1 -13(3) . . . . ?
C44 N13 C45 O1 -171(2) . . . . ?
O2 C48 N14 C46 -0.7(16) . . . . ?
O2 C48 N14 C47 -179.8(9) . . . . ?
O2A C48A N14A C46A -35(11) . . . . ?
O2A C48A N14A C47A 144(11) . . . . ?
C43A N13 C45A O1A -9(6) . . . . ?
C44A N13 C45A O1A -169(4) . . . . ?
